data_4328677
loop_
_publ_author_name
'M. Angeles Alvarez'
'M. Esther Garc\'ia'
'Daniel Garc\'ia-Viv\'o'
'Alberto Ramos'
'Miguel A. Ruiz'

_publ_section_title
;
 Activation of H-H and H-O Bonds at Phosphorus with Diiron Complexes
 Bearing Pyramidal Phosphinidene Ligands
;
_journal_name_full 'Inorganic Chemistry'
_journal_page_first 3698
_journal_page_last 3706
_journal_paper_doi 10.1021/ic2026945
_journal_volume 51
_journal_year 2012
_chemical_compound_source 'synthesis as described'
_chemical_formula_moiety 'C21 H27 Fe2 O4 P1'
_chemical_formula_sum 'C21 H27 Fe2 O4 P'
_chemical_formula_weight 486.1
_chemical_name_systematic
;
 ?
;
_space_group_IT_number 61
_symmetry_cell_setting orthorhombic
_symmetry_Int_Tables_number 61
_symmetry_space_group_name_Hall '-P 2ac 2ab'
_symmetry_space_group_name_H-M 'P b c a'
_atom_sites_solution_hydrogens geom
_atom_sites_solution_primary direct
_atom_sites_solution_secondary difmap
_audit_conform_dict_location ftp://ftp.iucr.org/pub/cif_core.dic
_audit_conform_dict_name cif_core.dic
_audit_conform_dict_version 2.3
_audit_creation_method 'WinGX routine CIF_UPDATE'
_cell_angle_alpha 90
_cell_angle_beta 90
_cell_angle_gamma 90
_cell_formula_units_Z 8
_cell_length_a 15.293(4)
_cell_length_b 11.795(3)
_cell_length_c 23.293(6)
_cell_measurement_reflns_used 923
_cell_measurement_temperature 110.0(1)
_cell_measurement_theta_max 25.9955
_cell_measurement_theta_min 2.7955
_cell_measurement_wavelength 0.71073
_cell_volume 4201.6(19)
_computing_cell_refinement 'Brucker Smart'
_computing_data_collection 'Brucker Smart'
_computing_data_reduction 'Brucker Smart'
_computing_molecular_graphics 'Ortep-3 for Windows (Farrugia, 1997)'
_computing_publication_material 'WinGX publication routines (Farrugia, 1999)'
_computing_structure_refinement 'SHELXL-97 (Sheldrick, 1997)'
_computing_structure_solution 'SHELXL-97 (Sheldrick, 1997)'
_diffrn_ambient_temperature 110(2)
_diffrn_measured_fraction_theta_full 1
_diffrn_measured_fraction_theta_max 1
_diffrn_measurement_device_type 'Smart-CCD-1000 BRUKER'
_diffrn_measurement_method 'omega scans'
_diffrn_radiation_monochromator graphite
_diffrn_radiation_probe x-ray
_diffrn_radiation_source 'fine-focus sealed tube'
_diffrn_radiation_type MoK\a
_diffrn_radiation_wavelength 0.71073
_diffrn_reflns_av_R_equivalents 0.0699
_diffrn_reflns_av_unetI/netI 0.0401
_diffrn_reflns_limit_h_max 19
_diffrn_reflns_limit_h_min 0
_diffrn_reflns_limit_k_max 14
_diffrn_reflns_limit_k_min 0
_diffrn_reflns_limit_l_max 29
_diffrn_reflns_limit_l_min 0
_diffrn_reflns_number 35866
_diffrn_reflns_theta_full 26.37
_diffrn_reflns_theta_max 26.37
_diffrn_reflns_theta_min 1.75
_exptl_absorpt_coefficient_mu 1.481
_exptl_absorpt_correction_T_max 1
_exptl_absorpt_correction_T_min 0.747940
_exptl_absorpt_correction_type multi-scan
_exptl_absorpt_process_details 'BRUKER Sadabs'
_exptl_crystal_colour brown
_exptl_crystal_density_diffrn 1.537
_exptl_crystal_description prism
_exptl_crystal_F_000 2016
_exptl_crystal_size_max 0.38
_exptl_crystal_size_mid 0.3
_exptl_crystal_size_min 0.1
_refine_diff_density_max 0.497
_refine_diff_density_min -0.44
_refine_diff_density_rms 0.103
_refine_ls_extinction_method none
_refine_ls_goodness_of_fit_ref 1.121
_refine_ls_hydrogen_treatment mixed
_refine_ls_matrix_type full
_refine_ls_number_parameters 258
_refine_ls_number_reflns 4290
_refine_ls_number_restraints 0
_refine_ls_restrained_S_all 1.121
_refine_ls_R_factor_all 0.073
_refine_ls_R_factor_gt 0.0368
_refine_ls_shift/su_max 0.001
_refine_ls_shift/su_mean 0
_refine_ls_structure_factor_coef Fsqd
_refine_ls_weighting_details 'calc w=1/[\s^2^(Fo^2^)+(0.0276P)^2^+10.7231P] where P=(Fo^2^+2Fc^2^)/3'
_refine_ls_weighting_scheme calc
_refine_ls_wR_factor_gt 0.0761
_refine_ls_wR_factor_ref 0.0943
_reflns_number_gt 3062
_reflns_number_total 4290
_reflns_threshold_expression >2sigma(I)
_cod_data_source_file ic2026945_si_002.cif
_cod_data_source_block compound5
_cod_database_code 4328677

loop_
_symmetry_equiv_pos_as_xyz
'x, y, z'
'-x+1/2, -y, z+1/2'
'x+1/2, -y+1/2, -z'
'-x, y+1/2, -z+1/2'
'-x, -y, -z'
'x-1/2, y, -z-1/2'
'-x-1/2, y-1/2, z'
'x, -y-1/2, z-1/2'

loop_
_atom_site_label
_atom_site_type_symbol
_atom_site_fract_x
_atom_site_fract_y
_atom_site_fract_z
_atom_site_U_iso_or_equiv
_atom_site_adp_type
_atom_site_occupancy
_atom_site_symmetry_multiplicity
_atom_site_calc_flag
_atom_site_refinement_flags
Fe1 Fe 0.33276(3) 0.66456(4) 0.27304(2) 0.01291(12) Uani 1 1 d .
Fe2 Fe 0.43555(3) 0.61228(4) 0.352833(19) 0.01148(12) Uani 1 1 d .
P1 P 0.35153(6) 0.50554(8) 0.40332(4) 0.01333(19) Uani 1 1 d .
O1 O 0.16421(16) 0.5802(2) 0.31014(11) 0.0252(6) Uani 1 1 d .
O2 O 0.32176(17) 0.8022(2) 0.37656(10) 0.0228(6) Uani 1 1 d .
O3 O 0.41117(16) 0.4396(2) 0.26551(10) 0.0199(6) Uani 1 1 d .
O4 O 0.40026(17) 0.3989(2) 0.43411(10) 0.0203(6) Uani 1 1 d .
C1 C 0.2330(2) 0.6096(3) 0.29625(13) 0.0163(7) Uani 1 1 d .
C2 C 0.3506(2) 0.7257(3) 0.35003(14) 0.0135(7) Uani 1 1 d .
C3 C 0.3988(2) 0.5269(3) 0.28872(14) 0.0135(7) Uani 1 1 d .
C4 C 0.2850(3) 0.6961(4) 0.19062(15) 0.0292(10) Uani 1 1 d .
H4 H 0.2358 0.6603 0.1758 0.035 Uiso 1 1 calc R
C5 C 0.3714(2) 0.6577(3) 0.18534(14) 0.0231(8) Uani 1 1 d .
H5 H 0.3901 0.593 0.1661 0.028 Uiso 1 1 calc R
C6 C 0.4247(2) 0.7363(3) 0.21477(14) 0.0239(9) Uani 1 1 d .
H6 H 0.4851 0.7316 0.2187 0.029 Uiso 1 1 calc R
C7 C 0.3719(3) 0.8218(3) 0.23693(16) 0.0317(10) Uani 1 1 d .
H7 H 0.3912 0.884 0.2579 0.038 Uiso 1 1 calc R
C8 C 0.2855(3) 0.7989(4) 0.22246(17) 0.0366(11) Uani 1 1 d .
H8 H 0.237 0.8427 0.2319 0.044 Uiso 1 1 calc R
C9 C 0.5648(2) 0.6095(3) 0.32198(15) 0.0209(8) Uani 1 1 d .
H9 H 0.5809 0.5855 0.2854 0.025 Uiso 1 1 calc R
C10 C 0.5576(2) 0.5405(3) 0.37087(15) 0.0208(8) Uani 1 1 d .
H10 H 0.5682 0.4629 0.3724 0.025 Uiso 1 1 calc R
C11 C 0.5313(2) 0.6098(3) 0.41760(14) 0.0193(8) Uani 1 1 d .
H11 H 0.521 0.5854 0.455 0.023 Uiso 1 1 calc R
C12 C 0.5235(2) 0.7219(3) 0.39745(15) 0.0203(8) Uani 1 1 d .
H12 H 0.508 0.7848 0.4193 0.024 Uiso 1 1 calc R
C13 C 0.5433(2) 0.7218(3) 0.33796(15) 0.0220(8) Uani 1 1 d .
H13 H 0.5424 0.7845 0.3137 0.026 Uiso 1 1 calc R
C14 C 0.4085(3) 0.2970(3) 0.40021(17) 0.0276(9) Uani 1 1 d .
H14A H 0.4342 0.3149 0.3632 0.033 Uiso 1 1 calc R
H14B H 0.3512 0.2642 0.3937 0.033 Uiso 1 1 calc R
C15 C 0.4650(3) 0.2145(3) 0.43136(17) 0.0275(9) Uani 1 1 d .
H15A H 0.5236 0.2434 0.4335 0.041 Uiso 1 1 calc R
H15B H 0.4652 0.1435 0.4112 0.041 Uiso 1 1 calc R
H15C H 0.4427 0.2033 0.4695 0.041 Uiso 1 1 calc R
C16 C 0.2839(2) 0.5597(3) 0.46223(14) 0.0144(7) Uani 1 1 d .
H16 H 0.2395 0.6089 0.4449 0.017 Uiso 1 1 calc R
C17 C 0.2349(3) 0.4628(3) 0.49195(16) 0.0279(9) Uani 1 1 d .
H17A H 0.2007 0.4217 0.4637 0.033 Uiso 1 1 calc R
H17B H 0.2769 0.4105 0.5085 0.033 Uiso 1 1 calc R
C18 C 0.1744(2) 0.5065(3) 0.53920(15) 0.0247(9) Uani 1 1 d .
H18A H 0.1285 0.5523 0.5223 0.03 Uiso 1 1 calc R
H18B H 0.1472 0.4428 0.5586 0.03 Uiso 1 1 calc R
C19 C 0.2250(2) 0.5770(3) 0.58253(15) 0.0208(8) Uani 1 1 d .
H19A H 0.2668 0.5291 0.6023 0.025 Uiso 1 1 calc R
H19B H 0.1849 0.6076 0.6108 0.025 Uiso 1 1 calc R
C20 C 0.2731(3) 0.6738(4) 0.55310(17) 0.0300(10) Uani 1 1 d .
H20A H 0.3073 0.7148 0.5814 0.036 Uiso 1 1 calc R
H20B H 0.2307 0.726 0.5369 0.036 Uiso 1 1 calc R
C21 C 0.3338(2) 0.6315(3) 0.50534(14) 0.0188(8) Uani 1 1 d .
H21A H 0.3597 0.696 0.4858 0.023 Uiso 1 1 calc R
H21B H 0.3806 0.587 0.522 0.023 Uiso 1 1 calc R
H1 H 0.290(2) 0.453(3) 0.3747(15) 0.019(10) Uiso 1 1 d .

loop_
_atom_site_aniso_label
_atom_site_aniso_U_11
_atom_site_aniso_U_22
_atom_site_aniso_U_33
_atom_site_aniso_U_23
_atom_site_aniso_U_13
_atom_site_aniso_U_12
Fe1 0.0136(2) 0.0162(3) 0.0089(2) 0.0020(2) 0.00026(19) 0.0002(2)
Fe2 0.0118(2) 0.0136(2) 0.0091(2) 0.0001(2) 0.00001(18) -0.0002(2)
P1 0.0173(4) 0.0135(5) 0.0092(4) 0.0004(3) 0.0006(3) -0.0015(4)
O1 0.0165(14) 0.0354(16) 0.0237(14) 0.0016(12) 0.0003(11) -0.0071(12)
O2 0.0267(14) 0.0226(14) 0.0190(13) -0.0041(11) -0.0019(11) 0.0107(12)
O3 0.0255(14) 0.0163(13) 0.0180(13) -0.0046(11) -0.0006(10) 0.0027(11)
O4 0.0337(15) 0.0134(13) 0.0137(12) -0.0019(10) -0.0007(11) 0.0012(11)
C1 0.0198(19) 0.0211(19) 0.0080(15) 0.0007(14) -0.0005(13) 0.0025(16)
C2 0.0130(16) 0.0139(17) 0.0137(16) 0.0027(14) 0.0010(13) -0.0023(14)
C3 0.0120(16) 0.0184(19) 0.0100(16) 0.0004(14) 0.0035(13) -0.0010(14)
C4 0.020(2) 0.053(3) 0.0138(18) 0.0149(19) -0.0038(15) -0.0057(19)
C5 0.033(2) 0.029(2) 0.0078(16) 0.0031(15) 0.0038(15) -0.0015(18)
C6 0.023(2) 0.034(2) 0.0148(18) 0.0088(16) 0.0002(15) -0.0089(18)
C7 0.062(3) 0.018(2) 0.015(2) 0.0071(16) 0.0039(18) -0.006(2)
C8 0.042(3) 0.044(3) 0.024(2) 0.021(2) 0.0079(19) 0.024(2)
C9 0.0105(16) 0.036(2) 0.0167(17) -0.0040(17) 0.0021(14) -0.0053(17)
C10 0.0127(17) 0.025(2) 0.0249(19) -0.0009(16) -0.0055(15) 0.0017(15)
C11 0.0152(17) 0.030(2) 0.0128(16) 0.0009(16) -0.0040(14) -0.0015(16)
C12 0.0174(18) 0.023(2) 0.0200(18) -0.0061(16) -0.0057(15) -0.0051(16)
C13 0.0140(18) 0.030(2) 0.0220(19) 0.0056(17) -0.0012(14) -0.0100(16)
C14 0.033(2) 0.021(2) 0.029(2) -0.0058(17) -0.0040(18) 0.0048(17)
C15 0.033(2) 0.016(2) 0.033(2) 0.0005(17) 0.0016(18) 0.0026(17)
C16 0.0147(17) 0.0176(18) 0.0108(16) 0.0035(14) 0.0026(13) 0.0042(14)
C17 0.036(2) 0.029(2) 0.0180(19) -0.0084(17) 0.0090(17) -0.0146(19)
C18 0.023(2) 0.033(2) 0.0172(18) 0.0026(17) 0.0027(15) -0.0100(18)
C19 0.0213(19) 0.027(2) 0.0146(17) -0.0015(15) 0.0034(14) 0.0031(16)
C20 0.040(2) 0.026(2) 0.024(2) -0.0092(18) 0.0110(18) -0.0064(19)
C21 0.0235(19) 0.0180(19) 0.0149(17) -0.0037(14) 0.0061(15) -0.0024(16)

loop_
_atom_type_symbol
_atom_type_description
_atom_type_scat_dispersion_real
_atom_type_scat_dispersion_imag
_atom_type_scat_source
C C 0.0033 0.0016 'International Tables Vol C Tables 4.2.6.8 and 6.1.1.4'
H H 0 0 'International Tables Vol C Tables 4.2.6.8 and 6.1.1.4'
Fe Fe 0.3463 0.8444 'International Tables Vol C Tables 4.2.6.8 and 6.1.1.4'
O O 0.0106 0.006 'International Tables Vol C Tables 4.2.6.8 and 6.1.1.4'
P P 0.1023 0.0942 'International Tables Vol C Tables 4.2.6.8 and 6.1.1.4'

loop_
_geom_angle_atom_site_label_1
_geom_angle_atom_site_label_2
_geom_angle_atom_site_label_3
_geom_angle
C1 Fe1 C3 94.91(15)
C1 Fe1 C2 88.55(14)
C3 Fe1 C2 93.64(14)
C1 Fe1 C4 92.60(15)
C3 Fe1 C4 120.17(16)
C2 Fe1 C4 145.89(16)
C1 Fe1 C8 98.79(17)
C3 Fe1 C8 155.80(15)
C2 Fe1 C8 106.51(16)
C4 Fe1 C8 39.67(17)
C1 Fe1 C7 133.98(17)
C3 Fe1 C7 131.07(16)
C2 Fe1 C7 90.10(15)
C4 Fe1 C7 65.07(16)
C8 Fe1 C7 38.42(17)
C1 Fe1 C5 121.78(15)
C3 Fe1 C5 90.26(14)
C2 Fe1 C5 148.99(14)
C4 Fe1 C5 38.83(15)
C8 Fe1 C5 65.57(16)
C7 Fe1 C5 64.81(15)
C1 Fe1 C6 157.37(15)
C3 Fe1 C6 96.23(15)
C2 Fe1 C6 110.29(14)
C4 Fe1 C6 64.78(14)
C8 Fe1 C6 64.58(16)
C7 Fe1 C6 38.20(15)
C5 Fe1 C6 38.71(14)
C1 Fe1 Fe2 103.12(11)
C3 Fe1 Fe2 48.06(10)
C2 Fe1 Fe2 47.42(10)
C4 Fe1 Fe2 160.64(11)
C8 Fe1 Fe2 144.58(14)
C7 Fe1 Fe2 109.35(12)
C5 Fe1 Fe2 121.82(11)
C6 Fe1 Fe2 98.97(10)
C2 Fe2 C3 98.49(15)
C2 Fe2 C10 156.70(15)
C3 Fe2 C10 102.04(14)
C2 Fe2 C11 121.34(15)
C3 Fe2 C11 140.15(15)
C10 Fe2 C11 39.56(14)
C2 Fe2 C9 130.81(15)
C3 Fe2 C9 90.07(14)
C10 Fe2 C9 39.10(14)
C11 Fe2 C9 65.84(13)
C2 Fe2 C13 95.66(15)
C3 Fe2 C13 115.28(14)
C10 Fe2 C13 65.58(15)
C11 Fe2 C13 65.48(14)
C9 Fe2 C13 39.12(15)
C2 Fe2 C12 91.23(15)
C3 Fe2 C12 153.64(14)
C10 Fe2 C12 65.53(15)
C11 Fe2 C12 38.82(14)
C9 Fe2 C12 65.43(14)
C13 Fe2 C12 38.92(13)
C2 Fe2 P1 91.30(10)
C3 Fe2 P1 86.69(10)
C10 Fe2 P1 100.74(11)
C11 Fe2 P1 90.88(11)
C9 Fe2 P1 137.70(11)
C13 Fe2 P1 155.52(10)
C12 Fe2 P1 117.70(10)
C2 Fe2 Fe1 50.37(10)
C3 Fe2 Fe1 50.12(11)
C10 Fe2 Fe1 143.75(10)
C11 Fe2 Fe1 166.05(11)
C9 Fe2 Fe1 109.83(10)
C13 Fe2 Fe1 102.46(10)
C12 Fe2 Fe1 127.28(10)
P1 Fe2 Fe1 100.06(4)
O4 P1 C16 101.40(14)
O4 P1 Fe2 114.83(10)
C16 P1 Fe2 122.88(12)
O4 P1 H1 100.5(15)
C16 P1 H1 98.2(15)
Fe2 P1 H1 115.5(15)
C14 O4 P1 116.2(2)
O1 C1 Fe1 175.1(3)
O2 C2 Fe2 142.2(3)
O2 C2 Fe1 135.4(3)
Fe2 C2 Fe1 82.21(14)
O3 C3 Fe2 141.4(3)
O3 C3 Fe1 136.6(3)
Fe2 C3 Fe1 81.82(14)
C5 C4 C8 108.5(4)
C5 C4 Fe1 72.2(2)
C8 C4 Fe1 70.8(2)
C5 C4 H4 125.8
C8 C4 H4 125.8
Fe1 C4 H4 122.9
C4 C5 C6 106.8(4)
C4 C5 Fe1 69.0(2)
C6 C5 Fe1 70.7(2)
C4 C5 H5 126.6
C6 C5 H5 126.6
Fe1 C5 H5 125.3
C7 C6 C5 108.7(4)
C7 C6 Fe1 70.6(2)
C5 C6 Fe1 70.6(2)
C7 C6 H6 125.6
C5 C6 H6 125.6
Fe1 C6 H6 124.7
C8 C7 C6 108.7(4)
C8 C7 Fe1 70.0(2)
C6 C7 Fe1 71.2(2)
C8 C7 H7 125.6
C6 C7 H7 125.6
Fe1 C7 H7 124.8
C7 C8 C4 107.2(4)
C7 C8 Fe1 71.6(2)
C4 C8 Fe1 69.6(2)
C7 C8 H8 126.4
C4 C8 H8 126.4
Fe1 C8 H8 124.1
C10 C9 C13 108.1(3)
C10 C9 Fe2 70.0(2)
C13 C9 Fe2 71.2(2)
C10 C9 H9 125.9
C13 C9 H9 125.9
Fe2 C9 H9 124.5
C9 C10 C11 108.1(3)
C9 C10 Fe2 70.9(2)
C11 C10 Fe2 70.6(2)
C9 C10 H10 126
C11 C10 H10 126
Fe2 C10 H10 124.2
C12 C11 C10 108.0(3)
C12 C11 Fe2 71.86(19)
C10 C11 Fe2 69.82(19)
C12 C11 H11 126
C10 C11 H11 126
Fe2 C11 H11 123.9
C11 C12 C13 107.9(3)
C11 C12 Fe2 69.3(2)
C13 C12 Fe2 70.1(2)
C11 C12 H12 126.1
C13 C12 H12 126.1
Fe2 C12 H12 126.1
C9 C13 C12 107.9(3)
C9 C13 Fe2 69.7(2)
C12 C13 Fe2 71.0(2)
C9 C13 H13 126.1
C12 C13 H13 126.1
Fe2 C13 H13 124.8
O4 C14 C15 109.2(3)
O4 C14 H14A 109.8
C15 C14 H14A 109.8
O4 C14 H14B 109.8
C15 C14 H14B 109.8
H14A C14 H14B 108.3
C14 C15 H15A 109.5
C14 C15 H15B 109.5
H15A C15 H15B 109.5
C14 C15 H15C 109.5
H15A C15 H15C 109.5
H15B C15 H15C 109.5
C21 C16 C17 111.3(3)
C21 C16 P1 113.9(2)
C17 C16 P1 110.7(2)
C21 C16 H16 106.8
C17 C16 H16 106.8
P1 C16 H16 106.8
C18 C17 C16 111.7(3)
C18 C17 H17A 109.3
C16 C17 H17A 109.3
C18 C17 H17B 109.3
C16 C17 H17B 109.3
H17A C17 H17B 107.9
C19 C18 C17 110.8(3)
C19 C18 H18A 109.5
C17 C18 H18A 109.5
C19 C18 H18B 109.5
C17 C18 H18B 109.5
H18A C18 H18B 108.1
C18 C19 C20 111.0(3)
C18 C19 H19A 109.4
C20 C19 H19A 109.4
C18 C19 H19B 109.4
C20 C19 H19B 109.4
H19A C19 H19B 108
C19 C20 C21 112.1(3)
C19 C20 H20A 109.2
C21 C20 H20A 109.2
C19 C20 H20B 109.2
C21 C20 H20B 109.2
H20A C20 H20B 107.9
C16 C21 C20 110.9(3)
C16 C21 H21A 109.5
C20 C21 H21A 109.5
C16 C21 H21B 109.5
C20 C21 H21B 109.5
H21A C21 H21B 108

loop_
_geom_bond_atom_site_label_1
_geom_bond_atom_site_label_2
_geom_bond_distance
Fe1 C1 1.744(4)
Fe1 C3 1.947(3)
Fe1 C2 1.952(3)
Fe1 C4 2.087(4)
Fe1 C8 2.103(4)
Fe1 C7 2.123(4)
Fe1 C5 2.128(3)
Fe1 C6 2.129(4)
Fe1 Fe2 2.5112(8)
Fe2 C2 1.866(3)
Fe2 C3 1.887(3)
Fe2 C10 2.092(3)
Fe2 C11 2.102(3)
Fe2 C9 2.103(3)
Fe2 C13 2.123(4)
Fe2 C12 2.135(3)
Fe2 P1 2.1492(10)
P1 O4 1.628(3)
P1 C16 1.833(3)
P1 H1 1.31(3)
O1 C1 1.153(4)
O2 C2 1.179(4)
O3 C3 1.178(4)
O4 C14 1.444(4)
C4 C5 1.402(5)
C4 C8 1.422(6)
C4 H4 0.93
C5 C6 1.411(5)
C5 H5 0.93
C6 C7 1.392(6)
C6 H6 0.93
C7 C8 1.391(6)
C7 H7 0.93
C8 H8 0.93
C9 C10 1.404(5)
C9 C13 1.415(5)
C9 H9 0.93
C10 C11 1.419(5)
C10 H10 0.93
C11 C12 1.409(5)
C11 H11 0.93
C12 C13 1.419(5)
C12 H12 0.93
C13 H13 0.93
C14 C15 1.490(5)
C14 H14A 0.97
C14 H14B 0.97
C15 H15A 0.96
C15 H15B 0.96
C15 H15C 0.96
C16 C21 1.519(5)
C16 C17 1.532(5)
C16 H16 0.98
C17 C18 1.528(5)
C17 H17A 0.97
C17 H17B 0.97
C18 C19 1.520(5)
C18 H18A 0.97
C18 H18B 0.97
C19 C20 1.521(5)
C19 H19A 0.97
C19 H19B 0.97
C20 C21 1.532(5)
C20 H20A 0.97
C20 H20B 0.97
C21 H21A 0.97
C21 H21B 0.97
